data_1567652
loop_
_publ_author_name
'Cui, Xian-Chao'
'Zhang, Hu'
'Wang, Yi-Ping'
'Qu, Jian-Ping'
'Kang, Yan-Biao'

_publ_section_title
;
 Synthesis of carbinoxamine via \a-C(sp3)--H 2-pyridylation of O, S or
 N-containing compounds enabled by non-D--A-type super organoreductants
 and sulfoxide- or sulfide HAT reagents
;
_journal_issue 37
_journal_name_full 'Chemical Science'
_journal_page_first 11246
_journal_page_last 11251
_journal_paper_doi 10.1039/D2SC03504A
_journal_volume 13
_journal_year 2022
_chemical_formula_moiety 'C0.5 H Cl, C29 H30 N2'
_chemical_formula_sum 'C29.5 H31 Cl N2'
_chemical_formula_weight 449.01
_space_group_crystal_system monoclinic
_space_group_IT_number 15
_space_group_name_Hall '-I 2ya'
_space_group_name_H-M_alt 'I 1 2/a 1'
_atom_sites_solution_hydrogens geom
_audit_creation_date 2021-09-18
_audit_creation_method
;
Olex2 1.3
(compiled 2020.11.12 svn.r5f609507 for OlexSys, GUI svn.r6272)
;
_audit_update_record
;
2022-01-02 deposited with the CCDC.	2022-09-16 downloaded from the CCDC.
;
_cell_angle_alpha 90
_cell_angle_beta 109.612(2)
_cell_angle_gamma 90
_cell_formula_units_Z 8
_cell_length_a 22.0567(3)
_cell_length_b 7.51330(10)
_cell_length_c 32.5379(6)
_cell_measurement_reflns_used 5039
_cell_measurement_temperature 293(2)
_cell_measurement_theta_max 69.9610
_cell_measurement_theta_min 4.1090
_cell_volume 5079.32(15)
_computing_cell_refinement 'CrysAlisPro 1.171.40.84a (Rigaku OD, 2020)'
_computing_data_collection 'CrysAlisPro 1.171.40.84a (Rigaku OD, 2020)'
_computing_data_reduction 'CrysAlisPro 1.171.40.84a (Rigaku OD, 2020)'
_computing_molecular_graphics 'Olex2 1.3 (Dolomanov et al., 2009)'
_computing_publication_material 'Olex2 1.3 (Dolomanov et al., 2009)'
_computing_structure_refinement 'SHELXL 2013/4 (Sheldrick, 2015)'
_computing_structure_solution 'ShelXT (Sheldrick, 2015)'
_diffrn_ambient_temperature 293(2)
_diffrn_detector 'CCD plate'
_diffrn_detector_area_resol_mean 5.2169
_diffrn_detector_type AtlasS2
_diffrn_measured_fraction_theta_full 0.995
_diffrn_measured_fraction_theta_max 0.972
_diffrn_measurement_details
;
List of Runs (angles in degrees, time in seconds):

  # Type    Start    End  Width  t~exp~   \w     \q     \k     \f   Frames
#--------------------------------------------------------------------------
  1  \w   -112.00 -29.00   1.00    4.00    --  -41.05 -57.00 150.00   83
  2  \w   -126.00 -98.00   1.00    4.00    --  -41.05-178.00 -60.00   28
  3  \w   -101.00 -20.00   1.00    4.00    --  -41.05 -38.00-150.00   81
  4  \w     44.00 107.00   1.00    8.00    --   99.68-125.00 -60.00   63
  5  \w     75.00 156.00   1.00    8.00    --   99.68  45.00-150.00   81
  6  \w     23.00 126.00   1.00    8.00    --   99.68 -30.00  30.00  103
  7  \w     97.00 138.00   1.00    8.00    --   99.68  45.00-180.00   41
  8  \w     24.00 130.00   1.00    8.00    --   99.68 -77.00 -60.00  106
;
_diffrn_measurement_device 'four-circle diffractometer'
_diffrn_measurement_device_type 'SuperNova, Dual, Cu at home/near, AtlasS2'
_diffrn_measurement_method '\w scans'
_diffrn_orient_matrix_type 'CrysAlisPro convention (1999,Acta A55,543-557)'
_diffrn_orient_matrix_UB_11 -0.0701362000
_diffrn_orient_matrix_UB_12 0.0030603000
_diffrn_orient_matrix_UB_13 -0.0006601000
_diffrn_orient_matrix_UB_21 -0.0236417000
_diffrn_orient_matrix_UB_22 0.0263600000
_diffrn_orient_matrix_UB_23 -0.0498323000
_diffrn_orient_matrix_UB_31 -0.0041191000
_diffrn_orient_matrix_UB_32 -0.2034033000
_diffrn_orient_matrix_UB_33 -0.0064974000
_diffrn_radiation_monochromator mirror
_diffrn_radiation_probe x-ray
_diffrn_radiation_type 'Cu K\a'
_diffrn_radiation_wavelength 1.54184
_diffrn_reflns_av_R_equivalents 0.0183
_diffrn_reflns_av_unetI/netI 0.0176
_diffrn_reflns_Laue_measured_fraction_full 0.995
_diffrn_reflns_Laue_measured_fraction_max 0.972
_diffrn_reflns_limit_h_max 24
_diffrn_reflns_limit_h_min -26
_diffrn_reflns_limit_k_max 6
_diffrn_reflns_limit_k_min -9
_diffrn_reflns_limit_l_max 37
_diffrn_reflns_limit_l_min -39
_diffrn_reflns_number 9093
_diffrn_reflns_point_group_measured_fraction_full 0.995
_diffrn_reflns_point_group_measured_fraction_max 0.972
_diffrn_reflns_theta_full 67.684
_diffrn_reflns_theta_max 70.068
_diffrn_reflns_theta_min 4.256
_diffrn_source 'micro-focus sealed X-ray tube'
_diffrn_source_type 'SuperNova (Cu) X-ray Source'
_exptl_absorpt_coefficient_mu 1.458
_exptl_absorpt_correction_T_max 1.00000
_exptl_absorpt_correction_T_min 0.64790
_exptl_absorpt_correction_type multi-scan
_exptl_absorpt_process_details
;
CrysAlisPro 1.171.40.84a (Rigaku Oxford Diffraction, 2020)
Empirical absorption correction using spherical harmonics,
implemented in SCALE3 ABSPACK scaling algorithm.
;
_exptl_crystal_density_diffrn 1.174
_exptl_crystal_description block
_exptl_crystal_F_000 1912
_exptl_crystal_size_max 0.25
_exptl_crystal_size_mid 0.21
_exptl_crystal_size_min 0.2
_refine_diff_density_max 0.691
_refine_diff_density_min -0.841
_refine_diff_density_rms 0.047
_refine_ls_extinction_coef 0.00031(7)
_refine_ls_extinction_expression Fc^*^=kFc[1+0.001xFc^2^\l^3^/sin(2\q)]^-1/4^
_refine_ls_extinction_method SHELXL
_refine_ls_goodness_of_fit_ref 1.065
_refine_ls_hydrogen_treatment constr
_refine_ls_matrix_type full
_refine_ls_number_parameters 298
_refine_ls_number_reflns 4699
_refine_ls_number_restraints 6
_refine_ls_restrained_S_all 1.072
_refine_ls_R_factor_all 0.0732
_refine_ls_R_factor_gt 0.0655
_refine_ls_shift/su_max 0.001
_refine_ls_shift/su_mean 0.000
_refine_ls_structure_factor_coef Fsqd
_refine_ls_weighting_details 'w=1/[\s^2^(Fo^2^)+(0.0916P)^2^+5.0799P] where P=(Fo^2^+2Fc^2^)/3'
_refine_ls_weighting_scheme calc
_refine_ls_wR_factor_gt 0.1823
_refine_ls_wR_factor_ref 0.1908
_reflns_Friedel_coverage 0.000
_reflns_number_gt 4002
_reflns_number_total 4699
_reflns_threshold_expression 'I > 2\s(I)'
_cod_data_source_file d2sc03504a2.cif
_cod_data_source_block cxc-2-me
_cod_depositor_comments 'Adding full bibliography for 1567652--1567653.cif.'
_cod_original_formula_sum 'C29.50 H31 Cl N2'
_cod_database_code 1567652
_shelxl_version_number 2013-4
_chemical_oxdiff_formula C20H20N2
_shelx_space_group_comment
;
The symmetry employed for this shelxl refinement is uniquely defined
by the following loop, which should always be used as a source of
symmetry information in preference to the above space-group names.
They are only intended as comments.
;
_shelx_estimated_absorpt_t_max 0.759
_shelx_estimated_absorpt_t_min 0.712
_reflns_odcompleteness_completeness 99.87
_reflns_odcompleteness_iscentric 1
_reflns_odcompleteness_theta 64.99
_olex2_refinement_description
;
1. Uiso/Uaniso restraints and constraints
Uanis(C30) \\sim Ueq: with sigma of 0.02 and sigma for terminal atoms of 0.04
2. Others
 Fixed Sof: H30A(0.5) H30B(0.5)
3.a Ternary CH refined with riding coordinates:
 C1(H1)
3.b Secondary CH2 refined with riding coordinates:
 C14(H14A,H14B), C22(H22A,H22B), C30(H30A,H30B)
3.c Aromatic/amide H refined with riding coordinates:
 C20(H20), C3(H3), C24(H24), C6(H6), C8(H8), C4(H4), C17(H17), C5(H5),
 C19(H19), C18(H18), C11(H11), C9(H9), C25(H25), C10(H10), C26(H26), C27(H27)
3.d Idealised Me refined as rotating group:
 C21(H21A,H21B,H21C), C13(H13A,H13B,H13C), C29(H29A,H29B,H29C)
;
_olex2_submission_special_instructions 'No special instructions were received'
_oxdiff_exptl_absorpt_empirical_details
;
Empirical correction (ABSPACK) includes:
- Absorption correction using spherical harmonics
- Frame scaling
;
_oxdiff_exptl_absorpt_empirical_full_max 1.410
_oxdiff_exptl_absorpt_empirical_full_min 0.684

loop_
_space_group_symop_operation_xyz
'x, y, z'
'-x+1/2, y, -z'
'x+1/2, y+1/2, z+1/2'
'-x+1, y+1/2, -z+1/2'
'-x, -y, -z'
'x-1/2, -y, z'
'-x+1/2, -y+1/2, -z+1/2'
'x, -y+1/2, z+1/2'

loop_
_atom_site_label
_atom_site_type_symbol
_atom_site_fract_x
_atom_site_fract_y
_atom_site_fract_z
_atom_site_U_iso_or_equiv
_atom_site_adp_type
_atom_site_occupancy
_atom_site_site_symmetry_order
_atom_site_calc_flag
_atom_site_refinement_flags_posn
_atom_site_refinement_flags_adp
_atom_site_refinement_flags_occupancy
_atom_site_disorder_assembly
_atom_site_disorder_group
Cl1 Cl 0.20204(7) 0.1922(2) 0.52093(5) 0.1566(6) Uani 1 1 d . . . . .
N2 N 0.52508(8) 0.4924(2) 0.63772(5) 0.0409(4) Uani 1 1 d . . . . .
C1 C 0.58348(9) 0.4750(3) 0.62542(6) 0.0417(5) Uani 1 1 d . . . . .
H1 H 0.6091 0.3809 0.6442 0.050 Uiso 1 1 calc R U . . .
N1 N 0.53609(11) 0.2443(3) 0.49587(6) 0.0657(6) Uani 1 1 d . . . . .
C15 C 0.56052(9) 0.3375(3) 0.70997(6) 0.0417(5) Uani 1 1 d . . . . .
C2 C 0.56525(9) 0.4027(3) 0.57890(6) 0.0424(5) Uani 1 1 d . . . . .
C14 C 0.53962(10) 0.5089(3) 0.68491(6) 0.0433(5) Uani 1 1 d . . . . .
H14A H 0.5016 0.5531 0.6903 0.052 Uiso 1 1 calc R U . . .
H14B H 0.5735 0.5966 0.6961 0.052 Uiso 1 1 calc R U . . .
C22 C 0.48137(9) 0.6333(3) 0.61444(6) 0.0435(5) Uani 1 1 d . . . . .
H22A H 0.4830 0.6421 0.5851 0.052 Uiso 1 1 calc R U . . .
H22B H 0.4961 0.7458 0.6290 0.052 Uiso 1 1 calc R U . . .
C7 C 0.62697(10) 0.6381(3) 0.63442(7) 0.0473(5) Uani 1 1 d . . . . .
C16 C 0.58527(10) 0.3437(3) 0.75584(7) 0.0469(5) Uani 1 1 d . . . . .
C23 C 0.41229(10) 0.6032(3) 0.61178(6) 0.0486(5) Uani 1 1 d . . . . .
C20 C 0.55681(12) 0.1749(3) 0.68940(7) 0.0536(6) Uani 1 1 d . . . . .
H20 H 0.5399 0.1697 0.6591 0.064 Uiso 1 1 calc R U . . .
C3 C 0.51199(11) 0.2936(3) 0.56157(7) 0.0525(5) Uani 1 1 d . . . . .
H3 H 0.4847 0.2706 0.5774 0.063 Uiso 1 1 calc R U . . .
C24 C 0.39237(12) 0.4405(4) 0.62276(8) 0.0603(6) Uani 1 1 d . . . . .
H24 H 0.4217 0.3475 0.6316 0.072 Uiso 1 1 calc R U . . .
C6 C 0.60298(11) 0.4303(3) 0.55311(7) 0.0551(6) Uani 1 1 d . . . . .
H6 H 0.6391 0.5033 0.5628 0.066 Uiso 1 1 calc R U . . .
C8 C 0.60999(12) 0.7873(3) 0.60771(9) 0.0592(6) Uani 1 1 d . . . . .
H8 H 0.5725 0.7849 0.5835 0.071 Uiso 1 1 calc R U . . .
C12 C 0.68476(11) 0.6415(4) 0.67043(8) 0.0583(6) Uani 1 1 d . . . . .
C4 C 0.49974(12) 0.2196(3) 0.52092(8) 0.0611(6) Uani 1 1 d . . . . .
H4 H 0.4636 0.1473 0.5102 0.073 Uiso 1 1 calc R U . . .
C17 C 0.60495(12) 0.1860(4) 0.77854(8) 0.0600(6) Uani 1 1 d . . . . .
H17 H 0.6209 0.1887 0.8089 0.072 Uiso 1 1 calc R U . . .
C28 C 0.36816(12) 0.7435(4) 0.59790(7) 0.0647(7) Uani 1 1 d . . . . .
C21 C 0.59073(14) 0.5159(4) 0.78005(8) 0.0646(7) Uani 1 1 d . . . . .
H21A H 0.6227 0.5896 0.7745 0.097 Uiso 1 1 calc R U . . .
H21B H 0.6031 0.4924 0.8108 0.097 Uiso 1 1 calc R U . . .
H21C H 0.5500 0.5760 0.7704 0.097 Uiso 1 1 calc R U . . .
C5 C 0.58665(13) 0.3485(4) 0.51269(8) 0.0664(7) Uani 1 1 d . . . . .
H5 H 0.6132 0.3684 0.4962 0.080 Uiso 1 1 calc R U . . .
C19 C 0.57756(15) 0.0202(3) 0.71270(9) 0.0686(7) Uani 1 1 d . . . . .
H19 H 0.5754 -0.0877 0.6983 0.082 Uiso 1 1 calc R U . . .
C18 C 0.60150(14) 0.0270(4) 0.75758(9) 0.0696(7) Uani 1 1 d . . . . .
H18 H 0.6153 -0.0767 0.7736 0.084 Uiso 1 1 calc R U . . .
C13 C 0.70953(12) 0.4837(5) 0.69997(9) 0.0768(8) Uani 1 1 d . . . . .
H13A H 0.6786 0.4508 0.7135 0.115 Uiso 1 1 calc R U . . .
H13B H 0.7495 0.5145 0.7221 0.115 Uiso 1 1 calc R U . . .
H13C H 0.7163 0.3854 0.6831 0.115 Uiso 1 1 calc R U . . .
C11 C 0.72121(13) 0.7967(5) 0.67792(11) 0.0791(9) Uani 1 1 d . . . . .
H11 H 0.7592 0.8007 0.7017 0.095 Uiso 1 1 calc R U . . .
C9 C 0.64774(15) 0.9396(4) 0.61634(12) 0.0786(8) Uani 1 1 d . . . . .
H9 H 0.6355 1.0386 0.5983 0.094 Uiso 1 1 calc R U . . .
C25 C 0.32904(14) 0.4149(5) 0.62068(9) 0.0845(10) Uani 1 1 d . . . . .
H25 H 0.3160 0.3055 0.6281 0.101 Uiso 1 1 calc R U . . .
C10 C 0.70357(16) 0.9429(5) 0.65192(13) 0.0887(10) Uani 1 1 d . . . . .
H10 H 0.7291 1.0446 0.6581 0.106 Uiso 1 1 calc R U . . .
C29 C 0.38814(17) 0.9215(4) 0.58587(11) 0.0895(10) Uani 1 1 d . . . . .
H29A H 0.4182 0.9758 0.6113 0.134 Uiso 1 1 calc R U . . .
H29B H 0.3510 0.9964 0.5747 0.134 Uiso 1 1 calc R U . . .
H29C H 0.4080 0.9061 0.5640 0.134 Uiso 1 1 calc R U . . .
C26 C 0.28605(14) 0.5522(7) 0.60756(11) 0.1024(14) Uani 1 1 d . . . . .
H26 H 0.2438 0.5368 0.6066 0.123 Uiso 1 1 calc R U . . .
C27 C 0.30504(14) 0.7121(7) 0.59580(10) 0.0924(12) Uani 1 1 d . . . . .
H27 H 0.2748 0.8026 0.5861 0.111 Uiso 1 1 calc R U . . .
C30 C 0.2500 0.3194(10) 0.5000 0.165(3) Uani 1 2 d S TU P . .
H30A H 0.2228 0.3955 0.4771 0.198 Uiso 0.5 1 calc R U P . .
H30B H 0.2772 0.3955 0.5229 0.198 Uiso 0.5 1 calc R U P . .

loop_
_atom_site_aniso_label
_atom_site_aniso_U_11
_atom_site_aniso_U_22
_atom_site_aniso_U_33
_atom_site_aniso_U_23
_atom_site_aniso_U_13
_atom_site_aniso_U_12
Cl1 0.1278(10) 0.2064(16) 0.1513(11) -0.0503(11) 0.0677(9) -0.0293(10)
N2 0.0426(8) 0.0455(9) 0.0345(8) 0.0017(7) 0.0129(6) 0.0015(7)
C1 0.0418(10) 0.0463(11) 0.0360(9) -0.0007(8) 0.0116(8) 0.0014(8)
N1 0.0789(14) 0.0726(14) 0.0469(10) -0.0137(10) 0.0228(10) -0.0069(11)
C15 0.0427(10) 0.0441(11) 0.0389(10) 0.0009(8) 0.0144(8) -0.0025(8)
C2 0.0443(10) 0.0445(11) 0.0374(10) 0.0002(8) 0.0124(8) 0.0042(8)
C14 0.0493(11) 0.0434(11) 0.0371(10) -0.0011(8) 0.0145(8) 0.0005(8)
C22 0.0437(10) 0.0471(11) 0.0381(10) 0.0020(8) 0.0117(8) 0.0017(8)
C7 0.0441(10) 0.0536(12) 0.0473(11) -0.0098(9) 0.0197(9) -0.0051(9)
C16 0.0459(10) 0.0562(12) 0.0394(10) 0.0018(9) 0.0154(8) -0.0024(9)
C23 0.0439(10) 0.0675(14) 0.0327(9) -0.0059(9) 0.0105(8) 0.0006(10)
C20 0.0677(14) 0.0457(12) 0.0454(11) -0.0018(9) 0.0163(10) -0.0038(10)
C3 0.0566(12) 0.0554(13) 0.0484(12) -0.0069(10) 0.0212(10) -0.0085(10)
C24 0.0546(13) 0.0738(16) 0.0537(13) -0.0131(12) 0.0199(10) -0.0153(12)
C6 0.0499(12) 0.0703(15) 0.0461(11) -0.0051(11) 0.0176(9) -0.0070(11)
C8 0.0603(13) 0.0546(14) 0.0691(15) -0.0022(11) 0.0302(12) -0.0057(11)
C12 0.0443(11) 0.0777(16) 0.0557(13) -0.0201(12) 0.0205(10) -0.0079(11)
C4 0.0669(14) 0.0625(15) 0.0524(13) -0.0141(11) 0.0178(11) -0.0123(12)
C17 0.0643(14) 0.0678(16) 0.0444(12) 0.0141(11) 0.0137(10) 0.0015(12)
C28 0.0553(13) 0.095(2) 0.0397(11) 0.0006(12) 0.0108(10) 0.0207(13)
C21 0.0798(17) 0.0687(16) 0.0417(12) -0.0071(11) 0.0157(11) -0.0029(13)
C5 0.0721(16) 0.0845(18) 0.0507(13) -0.0083(12) 0.0312(12) -0.0073(14)
C19 0.0914(19) 0.0416(13) 0.0712(17) 0.0017(11) 0.0251(14) 0.0013(12)
C18 0.0823(18) 0.0553(15) 0.0669(16) 0.0205(13) 0.0195(13) 0.0077(13)
C13 0.0478(13) 0.115(2) 0.0567(14) -0.0033(15) 0.0033(11) -0.0009(14)
C11 0.0563(15) 0.097(2) 0.0859(19) -0.0380(18) 0.0264(14) -0.0259(15)
C9 0.086(2) 0.0546(15) 0.113(2) -0.0068(15) 0.0572(19) -0.0108(14)
C25 0.0624(17) 0.127(3) 0.0665(17) -0.0255(18) 0.0254(13) -0.0378(18)
C10 0.080(2) 0.074(2) 0.126(3) -0.040(2) 0.053(2) -0.0337(17)
C29 0.099(2) 0.090(2) 0.081(2) 0.0232(17) 0.0317(17) 0.0463(19)
C26 0.0410(14) 0.193(4) 0.0709(19) -0.028(2) 0.0161(13) -0.016(2)
C27 0.0513(15) 0.162(4) 0.0595(16) 0.000(2) 0.0124(12) 0.031(2)
C30 0.307(11) 0.120(5) 0.074(3) 0.000 0.073(5) 0.000

loop_
_atom_type_symbol
_atom_type_description
_atom_type_scat_dispersion_real
_atom_type_scat_dispersion_imag
_atom_type_scat_source
C C 0.0181 0.0091 'International Tables Vol C Tables 4.2.6.8 and 6.1.1.4'
H H 0.0000 0.0000 'International Tables Vol C Tables 4.2.6.8 and 6.1.1.4'
Cl Cl 0.3639 0.7018 'International Tables Vol C Tables 4.2.6.8 and 6.1.1.4'
N N 0.0311 0.0180 'International Tables Vol C Tables 4.2.6.8 and 6.1.1.4'

loop_
_geom_angle_atom_site_label_1
_geom_angle_atom_site_label_2
_geom_angle_atom_site_label_3
_geom_angle
_geom_angle_site_symmetry_1
_geom_angle_site_symmetry_3
_geom_angle_publ_flag
C14 N2 C1 112.81(15) . . ?
C22 N2 C1 114.04(15) . . ?
C22 N2 C14 110.89(15) . . ?
N2 C1 H1 105.5 . . ?
N2 C1 C2 109.64(15) . . ?
N2 C1 C7 115.27(16) . . ?
C2 C1 H1 105.5 . . ?
C7 C1 H1 105.5 . . ?
C7 C1 C2 114.56(17) . . ?
C5 N1 C4 115.2(2) . . ?
C16 C15 C14 118.94(18) . . ?
C20 C15 C14 122.29(17) . . ?
C20 C15 C16 118.76(19) . . ?
C3 C2 C1 121.18(18) . . ?
C6 C2 C1 122.39(19) . . ?
C6 C2 C3 116.25(19) . . ?
N2 C14 C15 114.41(16) . . ?
N2 C14 H14A 108.7 . . ?
N2 C14 H14B 108.7 . . ?
C15 C14 H14A 108.7 . . ?
C15 C14 H14B 108.7 . . ?
H14A C14 H14B 107.6 . . ?
N2 C22 H22A 108.9 . . ?
N2 C22 H22B 108.9 . . ?
N2 C22 C23 113.45(17) . . ?
H22A C22 H22B 107.7 . . ?
C23 C22 H22A 108.9 . . ?
C23 C22 H22B 108.9 . . ?
C8 C7 C1 120.56(19) . . ?
C8 C7 C12 118.8(2) . . ?
C12 C7 C1 120.6(2) . . ?
C15 C16 C21 121.3(2) . . ?
C17 C16 C15 118.5(2) . . ?
C17 C16 C21 120.13(19) . . ?
C24 C23 C22 121.1(2) . . ?
C24 C23 C28 120.0(2) . . ?
C28 C23 C22 118.9(2) . . ?
C15 C20 H20 119.2 . . ?
C19 C20 C15 121.6(2) . . ?
C19 C20 H20 119.2 . . ?
C2 C3 H3 120.1 . . ?
C4 C3 C2 119.7(2) . . ?
C4 C3 H3 120.1 . . ?
C23 C24 H24 119.7 . . ?
C23 C24 C25 120.7(3) . . ?
C25 C24 H24 119.7 . . ?
C2 C6 H6 120.3 . . ?
C2 C6 C5 119.5(2) . . ?
C5 C6 H6 120.3 . . ?
C7 C8 H8 119.3 . . ?
C9 C8 C7 121.4(3) . . ?
C9 C8 H8 119.3 . . ?
C7 C12 C13 123.2(2) . . ?
C11 C12 C7 117.9(3) . . ?
C11 C12 C13 118.9(2) . . ?
N1 C4 C3 124.5(2) . . ?
N1 C4 H4 117.7 . . ?
C3 C4 H4 117.7 . . ?
C16 C17 H17 119.1 . . ?
C18 C17 C16 121.8(2) . . ?
C18 C17 H17 119.1 . . ?
C23 C28 C29 121.4(2) . . ?
C27 C28 C23 117.6(3) . . ?
C27 C28 C29 121.0(3) . . ?
C16 C21 H21A 109.5 . . ?
C16 C21 H21B 109.5 . . ?
C16 C21 H21C 109.5 . . ?
H21A C21 H21B 109.5 . . ?
H21A C21 H21C 109.5 . . ?
H21B C21 H21C 109.5 . . ?
N1 C5 C6 124.8(2) . . ?
N1 C5 H5 117.6 . . ?
C6 C5 H5 117.6 . . ?
C20 C19 H19 120.3 . . ?
C18 C19 C20 119.4(2) . . ?
C18 C19 H19 120.3 . . ?
C17 C18 C19 120.0(2) . . ?
C17 C18 H18 120.0 . . ?
C19 C18 H18 120.0 . . ?
C12 C13 H13A 109.5 . . ?
C12 C13 H13B 109.5 . . ?
C12 C13 H13C 109.5 . . ?
H13A C13 H13B 109.5 . . ?
H13A C13 H13C 109.5 . . ?
H13B C13 H13C 109.5 . . ?
C12 C11 H11 118.7 . . ?
C10 C11 C12 122.7(3) . . ?
C10 C11 H11 118.7 . . ?
C8 C9 H9 120.3 . . ?
C10 C9 C8 119.4(3) . . ?
C10 C9 H9 120.3 . . ?
C24 C25 H25 120.3 . . ?
C26 C25 C24 119.4(3) . . ?
C26 C25 H25 120.3 . . ?
C11 C10 C9 119.7(3) . . ?
C11 C10 H10 120.1 . . ?
C9 C10 H10 120.1 . . ?
C28 C29 H29A 109.5 . . ?
C28 C29 H29B 109.5 . . ?
C28 C29 H29C 109.5 . . ?
H29A C29 H29B 109.5 . . ?
H29A C29 H29C 109.5 . . ?
H29B C29 H29C 109.5 . . ?
C25 C26 H26 119.9 . . ?
C27 C26 C25 120.3(3) . . ?
C27 C26 H26 119.9 . . ?
C28 C27 H27 119.0 . . ?
C26 C27 C28 122.0(3) . . ?
C26 C27 H27 119.0 . . ?
Cl1 C30 Cl1 112.7(4) 2_556 . ?
Cl1 C30 H30A 109.0 . . ?
Cl1 C30 H30A 109.0 2_556 . ?
Cl1 C30 H30B 109.0 2_556 . ?
Cl1 C30 H30B 109.0 . . ?
H30A C30 H30B 107.8 . . ?

loop_
_geom_bond_atom_site_label_1
_geom_bond_atom_site_label_2
_geom_bond_distance
_geom_bond_site_symmetry_2
_geom_bond_publ_flag
Cl1 C30 1.726(4) . ?
N2 C1 1.477(2) . ?
N2 C14 1.465(2) . ?
N2 C22 1.461(3) . ?
C1 H1 0.9800 . ?
C1 C2 1.530(3) . ?
C1 C7 1.523(3) . ?
N1 C4 1.334(3) . ?
N1 C5 1.322(3) . ?
C15 C14 1.511(3) . ?
C15 C16 1.407(3) . ?
C15 C20 1.383(3) . ?
C2 C3 1.387(3) . ?
C2 C6 1.381(3) . ?
C14 H14A 0.9700 . ?
C14 H14B 0.9700 . ?
C22 H22A 0.9700 . ?
C22 H22B 0.9700 . ?
C22 C23 1.514(3) . ?
C7 C8 1.391(3) . ?
C7 C12 1.413(3) . ?
C16 C17 1.386(3) . ?
C16 C21 1.499(3) . ?
C23 C24 1.386(4) . ?
C23 C28 1.402(3) . ?
C20 H20 0.9300 . ?
C20 C19 1.379(3) . ?
C3 H3 0.9300 . ?
C3 C4 1.375(3) . ?
C24 H24 0.9300 . ?
C24 C25 1.389(4) . ?
C6 H6 0.9300 . ?
C6 C5 1.386(3) . ?
C8 H8 0.9300 . ?
C8 C9 1.387(4) . ?
C12 C13 1.508(4) . ?
C12 C11 1.390(4) . ?
C4 H4 0.9300 . ?
C17 H17 0.9300 . ?
C17 C18 1.365(4) . ?
C28 C29 1.501(5) . ?
C28 C27 1.391(4) . ?
C21 H21A 0.9600 . ?
C21 H21B 0.9600 . ?
C21 H21C 0.9600 . ?
C5 H5 0.9300 . ?
C19 H19 0.9300 . ?
C19 C18 1.377(4) . ?
C18 H18 0.9300 . ?
C13 H13A 0.9600 . ?
C13 H13B 0.9600 . ?
C13 H13C 0.9600 . ?
C11 H11 0.9300 . ?
C11 C10 1.361(5) . ?
C9 H9 0.9300 . ?
C9 C10 1.379(5) . ?
C25 H25 0.9300 . ?
C25 C26 1.369(6) . ?
C10 H10 0.9300 . ?
C29 H29A 0.9600 . ?
C29 H29B 0.9600 . ?
C29 H29C 0.9600 . ?
C26 H26 0.9300 . ?
C26 C27 1.369(6) . ?
C27 H27 0.9300 . ?
C30 Cl1 1.726(4) 2_556 ?
C30 H30A 0.9700 . ?
C30 H30B 0.9700 . ?

loop_
_geom_torsion_atom_site_label_1
_geom_torsion_atom_site_label_2
_geom_torsion_atom_site_label_3
_geom_torsion_atom_site_label_4
_geom_torsion
_geom_torsion_site_symmetry_1
_geom_torsion_site_symmetry_2
_geom_torsion_site_symmetry_3
_geom_torsion_site_symmetry_4
_geom_torsion_publ_flag
N2 C1 C2 C3 -28.6(3) . . . . ?
N2 C1 C2 C6 156.4(2) . . . . ?
N2 C1 C7 C8 -75.5(2) . . . . ?
N2 C1 C7 C12 103.6(2) . . . . ?
N2 C22 C23 C24 -12.2(3) . . . . ?
N2 C22 C23 C28 167.83(18) . . . . ?
C1 N2 C14 C15 -74.4(2) . . . . ?
C1 N2 C22 C23 155.37(16) . . . . ?
C1 C2 C3 C4 -175.0(2) . . . . ?
C1 C2 C6 C5 174.5(2) . . . . ?
C1 C7 C8 C9 177.5(2) . . . . ?
C1 C7 C12 C13 4.5(3) . . . . ?
C1 C7 C12 C11 -177.6(2) . . . . ?
C15 C16 C17 C18 0.7(4) . . . . ?
C15 C20 C19 C18 1.2(4) . . . . ?
C2 C1 C7 C8 53.2(3) . . . . ?
C2 C1 C7 C12 -127.8(2) . . . . ?
C2 C3 C4 N1 0.2(4) . . . . ?
C2 C6 C5 N1 0.7(4) . . . . ?
C14 N2 C1 C2 162.84(16) . . . . ?
C14 N2 C1 C7 -66.1(2) . . . . ?
C14 N2 C22 C23 -76.0(2) . . . . ?
C14 C15 C16 C17 -179.3(2) . . . . ?
C14 C15 C16 C21 0.5(3) . . . . ?
C14 C15 C20 C19 178.4(2) . . . . ?
C22 N2 C1 C2 -69.5(2) . . . . ?
C22 N2 C1 C7 61.5(2) . . . . ?
C22 N2 C14 C15 156.27(17) . . . . ?
C22 C23 C24 C25 179.3(2) . . . . ?
C22 C23 C28 C29 -0.2(3) . . . . ?
C22 C23 C28 C27 -180.0(2) . . . . ?
C7 C1 C2 C3 -160.0(2) . . . . ?
C7 C1 C2 C6 25.0(3) . . . . ?
C7 C8 C9 C10 0.5(4) . . . . ?
C7 C12 C11 C10 -0.4(4) . . . . ?
C16 C15 C14 N2 170.08(17) . . . . ?
C16 C15 C20 C19 -0.9(4) . . . . ?
C16 C17 C18 C19 -0.4(4) . . . . ?
C23 C24 C25 C26 0.1(4) . . . . ?
C23 C28 C27 C26 1.3(4) . . . . ?
C20 C15 C14 N2 -9.2(3) . . . . ?
C20 C15 C16 C17 0.0(3) . . . . ?
C20 C15 C16 C21 179.8(2) . . . . ?
C20 C19 C18 C17 -0.5(4) . . . . ?
C3 C2 C6 C5 -0.7(3) . . . . ?
C24 C23 C28 C29 179.8(2) . . . . ?
C24 C23 C28 C27 0.1(3) . . . . ?
C24 C25 C26 C27 1.3(5) . . . . ?
C6 C2 C3 C4 0.3(3) . . . . ?
C8 C7 C12 C13 -176.5(2) . . . . ?
C8 C7 C12 C11 1.4(3) . . . . ?
C8 C9 C10 C11 0.5(5) . . . . ?
C12 C7 C8 C9 -1.5(3) . . . . ?
C12 C11 C10 C9 -0.5(5) . . . . ?
C4 N1 C5 C6 -0.3(4) . . . . ?
C28 C23 C24 C25 -0.8(3) . . . . ?
C21 C16 C17 C18 -179.1(3) . . . . ?
C5 N1 C4 C3 -0.2(4) . . . . ?
C13 C12 C11 C10 177.6(3) . . . . ?
C25 C26 C27 C28 -2.0(5) . . . . ?
C29 C28 C27 C26 -178.5(3) . . . . ?
